data_7228396
loop_
_publ_author_name
'Xiao, Jian'
'Lin, Libin'
'Hu, Jiayao'
'Jiao, Furong'
'Duan, Dongzhu'
'Zhang, Qiang'
'Tang, Haoyu'
'Gao, Jinming'
'Wang, Le'
'Wang, Xiaoling'

_publ_section_title
;
 Highly oxygenated caryophyllene-type and drimane-type sesquiterpenes from
 Pestalotiopsis adusta, an endophytic fungus of Sinopodophyllum hexandrum
;
_journal_issue 46
_journal_name_full 'RSC Adv.'
_journal_page_first 29071
_journal_paper_doi 10.1039/C7RA04267A
_journal_volume 7
_journal_year 2017
_chemical_absolute_configuration unk
_chemical_formula_moiety 'C18 H26 O5'
_chemical_formula_sum 'C18 H26 O5'
_chemical_formula_weight 322.39
_space_group_crystal_system monoclinic
_space_group_IT_number 4
_space_group_name_Hall 'P 2yb'
_space_group_name_H-M_alt 'P 1 21 1'
_symmetry_space_group_name_Hall 'P 2yb'
_symmetry_space_group_name_H-M 'P 1 21 1'
_atom_sites_solution_hydrogens geom
_atom_sites_solution_primary direct
_audit_creation_date 2016-06-02
_audit_creation_method
;
Olex2 1.2
(compiled 2016.02.19 svn.r3266 for OlexSys, GUI svn.r5155)
;
_audit_update_record
;
2017-02-24 deposited with the CCDC.
2017-05-29 downloaded from the CCDC.
;
_cell_angle_alpha 90
_cell_angle_beta 96.846(4)
_cell_angle_gamma 90
_cell_formula_units_Z 4
_cell_length_a 8.1708(4)
_cell_length_b 18.5668(8)
_cell_length_c 11.4565(6)
_cell_measurement_reflns_used 2470
_cell_measurement_temperature 293(2)
_cell_measurement_theta_max 46.0730
_cell_measurement_theta_min 3.8600
_cell_volume 1725.62(15)
_computing_cell_refinement 'CrysAlisPro 1.171.38.41 (Rigaku OD, 2015)'
_computing_data_collection 'CrysAlisPro 1.171.38.41 (Rigaku OD, 2015)'
_computing_data_reduction 'CrysAlisPro 1.171.38.41 (Rigaku OD, 2015)'
_computing_molecular_graphics 'Olex2 (Dolomanov et al., 2009)'
_computing_publication_material 'Olex2 (Dolomanov et al., 2009)'
_computing_structure_refinement 'ShelXL (Sheldrick, 2015)'
_computing_structure_solution 'ShelXS (Sheldrick, 2008)'
_diffrn_ambient_environment air
_diffrn_ambient_temperature 293(2)
_diffrn_detector 'CCD plate'
_diffrn_detector_area_resol_mean 16.0733
_diffrn_detector_type Eos
_diffrn_measured_fraction_theta_full 0.998
_diffrn_measured_fraction_theta_max 0.989
_diffrn_measurement_details
;
List of Runs (angles in degrees, time in seconds):

  # Type    Start    End  Width  t~exp~   \w     \q     \k     \f   Frames
#--------------------------------------------------------------------------
  1  \w    -47.00  -6.00   1.00    1.00    --  -70.50  30.00   0.00   41
  2  \w    -41.00   7.00   1.00    1.00    --  -24.71 -57.00  30.00   48
  3  \w    -17.00  14.00   1.00    1.00    --  -24.71 -77.00 -30.00   31
  4  \w    -70.00 -35.00   1.00    1.00    --  -70.50 -69.00  26.02   35
  5  \w    -58.00 -31.00   1.00    1.00    --  -70.50 -77.00  60.00   27
  6  \w    -57.00 -31.00   1.00    1.00    --  -70.50 -77.00 120.00   26
  7  \w    -64.00 -32.00   1.00    1.00    --  -70.50 -77.00  90.00   32
  8  \w    -99.00 -16.00   1.00    1.00    --  -24.71 -57.00 150.00   83
  9  \w     31.00  58.00   1.00    1.00    --   70.97  77.00  90.00   27
 10  \w     56.00 144.00   1.00    1.00    --   70.97  61.00 120.00   88
 11  \w    101.00 144.00   1.00    1.00    --   70.97 111.00  30.00   43
 12  \w    109.00 146.00   1.00    1.00    --   70.97 111.00 -60.00   37
 13  \w    101.00 130.00   1.00    1.00    --   70.97 111.00-120.00   29
 14  \w    116.00 177.00   1.00    1.00    --  117.22 104.00-120.00   61
 15  \w    107.00 159.00   1.00    1.00    --  117.22  77.00  30.00   52
 16  \w    129.00 169.00   1.00    1.00    --  117.22  63.00 150.00   40
 17  \w     96.00 127.00   1.00    1.00    --   70.97  77.00  60.00   31
 18  \w     85.00 178.00   1.00    1.00    --  117.22  63.00  60.00   93
 19  \w     84.00 111.00   1.00    1.00    --  117.22  63.00 150.00   27
 20  \w     78.00 173.00   1.00    1.00    --  117.22  77.00 120.00   95
 21  \w     84.00 110.00   1.00    1.00    --  117.22  63.00  90.00   26
 22  \w     78.00 176.00   1.00    1.00    --  117.22  77.00  90.00   98
 23  \w     84.00 110.00   1.00    1.00    --  117.22  63.00  30.00   26
 24  \w     77.00 160.00   1.00    1.00    --  117.22  77.00   0.00   83
 25  \w     77.00 104.00   1.00    1.00    --  117.22  77.00 105.44   27
 26  \w     78.00 105.00   1.00    1.00    --  117.22  77.00  60.00   27
 27  \w     78.00 105.00   1.00    1.00    --  117.22  77.00  30.00   27
 28  \w     74.00 101.00   1.00    1.00    --  117.22  38.00  90.00   27
 29  \w     73.00  99.00   1.00    1.00    --  117.22  38.00 120.00   26
 30  \w     73.00 100.00   1.00    1.00    --  117.22  38.00 150.00   27
 31  \w     71.00  98.00   1.00    1.00    --  117.22  38.00  60.00   27
 32  \w     48.00  75.00   1.00    1.00    --  117.22  25.00 120.00   27
 33  \w     32.00  59.00   1.00    1.00    --   70.97  77.00  30.00   27
 34  \w     33.00  60.00   1.00    1.00    --   70.97  77.00  60.00   27
 35  \w     42.00  90.00   1.00    1.00    --  117.22 -38.00   0.00   48
 36  \w     77.00 136.00   1.00    1.00    --  117.22 -63.00 -90.00   59
 37  \w     72.00 178.00   1.00    1.00    --  117.22  38.00-180.00  106
 38  \w     57.00 139.00   1.00    1.00    --   70.97 178.00-120.00   82
 39  \w     38.00  66.00   1.00    1.00    --  117.22 -38.00  30.00   28
 40  \w     78.00 105.00   1.00    1.00    --  117.22-104.00 120.00   27
 41  \w     47.00  94.00   1.00    1.00    --  117.22-104.00  90.00   47
 42  \w     38.00  63.00   1.00    1.00    --  117.22-104.00 120.00   25
 43  \w     28.00  96.00   1.00    1.00    --   70.97 -94.00-150.00   68
 44  \w     50.00 103.00   1.00    1.00    --  117.22 -50.00-180.00   53
 45  \w     10.00  57.00   1.00    1.00    --   24.71 -99.00-180.00   47
 46  \w    -97.00  -2.00   1.00    1.00    --  -24.71 -57.00-120.00   95
 47  \w   -111.00 -38.00   1.00    1.00    --  -24.71-178.00-120.00   73
 48  \w   -125.00 -31.00   1.00    1.00    --  -70.50 -76.00  19.74   94
 49  \w   -143.00 -80.00   1.00    1.00    --  -70.50 -77.00  60.00   63
 50  \w   -147.00 -67.00   1.00    1.00    --  -70.50 -77.00  90.00   80
 51  \w    -57.00 -32.00   1.00    1.00    --  -70.50 -74.00  96.68   25
 52  \w    109.00 135.00   1.00    1.00    --  115.97  37.00 102.29   26
 53  \w     76.00 102.00   1.00    1.00    --  115.97  77.00  60.00   26
 54  \w     76.00 102.00   1.00    1.00    --  115.97  77.00  90.00   26
 55  \w     76.00 102.00   1.00    1.00    --  115.97  77.00 120.00   26
 56  \w     76.00 102.00   1.00    1.00    --  115.97  77.00  30.00   26
 57  \w     69.00  95.00   1.00    1.00    --  115.97  37.00 102.29   26
 58  \w     67.00  93.00   1.00    1.00    --  115.97  35.00  49.74   26
 59  \w     83.00 109.00   1.00    1.00    --  115.97  63.00  60.00   26
 60  \w     83.00 109.00   1.00    1.00    --  115.97  63.00 150.00   26
 61  \w     76.00 102.00   1.00    1.00    --  115.97  77.00   0.00   26
 62  \w     77.00 103.00   1.00    1.00    --  115.97  45.00  36.09   26
 63  \w    -68.00  51.00   1.00    1.00    --  -27.96  77.00  30.00  119
 64  \w   -107.00  12.00   1.00    1.00    --  -27.96 -77.00 150.00  119
 65  \w   -102.00   5.00   1.00    1.00    --  -27.96 -57.00  90.00  107
 66  \w   -107.00  12.00   1.00    1.00    --  -27.96 -77.00-120.00  119
 67  \w   -102.00   5.00   1.00    1.00    --  -27.96 -57.00 -60.00  107
 68  \w    -50.00  51.00   1.00    1.00    --  -27.96  38.00-120.00  101
 69  \w    -50.00  51.00   1.00    1.00    --  -27.96  38.00  90.00  101
 70  \w   -132.00 -34.00   1.00    1.00    --  -70.50 178.00-120.00   98
 71  \w   -150.00 -31.00   1.00    1.00    --  -70.50 -77.00 -41.92  119
 72  \w    -48.00  10.00   1.00    1.00    --  -70.50  30.00-180.00   58
 73  \w   -132.00 -34.00   1.00    1.00    --  -70.50 178.00-180.00   98
 74  \w   -150.00 -31.00   1.00    1.00    --  -70.50 -77.00-168.21  119
 75  \w   -150.00 -31.00   1.00    1.00    --  -70.50 -77.00-120.00  119
 76  \w   -132.00 -81.00   1.00    1.00    --  -70.50 178.00  90.00   51
;
_diffrn_measurement_device 'four-circle diffractometer'
_diffrn_measurement_device_type 'SuperNova, Dual, Cu at zero, Eos'
_diffrn_measurement_method '\w scans'
_diffrn_orient_matrix_type 'CrysAlisPro convention (1999,Acta A55,543-557)'
_diffrn_orient_matrix_UB_11 0.0943907000
_diffrn_orient_matrix_UB_12 -0.0067342000
_diffrn_orient_matrix_UB_13 -0.1081182000
_diffrn_orient_matrix_UB_21 0.1545369000
_diffrn_orient_matrix_UB_22 -0.0250506000
_diffrn_orient_matrix_UB_23 0.0798830000
_diffrn_orient_matrix_UB_31 -0.0571197000
_diffrn_orient_matrix_UB_32 -0.0788461000
_diffrn_orient_matrix_UB_33 -0.0162198000
_diffrn_radiation_monochromator mirror
_diffrn_radiation_probe x-ray
_diffrn_radiation_type CuK\a
_diffrn_radiation_wavelength 1.54184
_diffrn_reflns_av_R_equivalents 0.0386
_diffrn_reflns_av_unetI/netI 0.0577
_diffrn_reflns_Laue_measured_fraction_full 0.998
_diffrn_reflns_Laue_measured_fraction_max 0.989
_diffrn_reflns_limit_h_max 9
_diffrn_reflns_limit_h_min -9
_diffrn_reflns_limit_k_max 20
_diffrn_reflns_limit_k_min -22
_diffrn_reflns_limit_l_max 13
_diffrn_reflns_limit_l_min -14
_diffrn_reflns_number 17078
_diffrn_reflns_point_group_measured_fraction_full 0.942
_diffrn_reflns_point_group_measured_fraction_max 0.925
_diffrn_reflns_theta_full 67.684
_diffrn_reflns_theta_max 71.124
_diffrn_reflns_theta_min 3.886
_diffrn_source 'micro-focus sealed X-ray tube'
_diffrn_source_type 'SuperNova (Cu) X-ray Source'
_exptl_absorpt_coefficient_mu 0.731
_exptl_absorpt_correction_T_max 1.00000
_exptl_absorpt_correction_T_min 0.84614
_exptl_absorpt_correction_type multi-scan
_exptl_absorpt_process_details
;
CrysAlisPro 1.171.38.41 (Rigaku Oxford Diffraction, 2015)
Empirical absorption correction using spherical harmonics,
 implemented in SCALE3 ABSPACK scaling algorithm.
;
_exptl_crystal_colour 'clear light colourless'
_exptl_crystal_colour_lustre clear
_exptl_crystal_colour_modifier light
_exptl_crystal_colour_primary colourless
_exptl_crystal_density_diffrn 1.241
_exptl_crystal_description block
_exptl_crystal_F_000 696
_exptl_crystal_size_max 0.31
_exptl_crystal_size_mid 0.27
_exptl_crystal_size_min 0.25
_refine_diff_density_max 0.195
_refine_diff_density_min -0.275
_refine_diff_density_rms 0.056
_refine_ls_abs_structure_details
;
 Flack x determined using 1180 quotients [(I+)-(I-)]/[(I+)+(I-)]
 (Parsons, Flack and Wagner, Acta Cryst. B69 (2013) 249-259).
;
_refine_ls_abs_structure_Flack 0.02(11)
_refine_ls_extinction_method none
_refine_ls_goodness_of_fit_ref 1.047
_refine_ls_hydrogen_treatment constr
_refine_ls_matrix_type full
_refine_ls_number_parameters 425
_refine_ls_number_reflns 6161
_refine_ls_number_restraints 1
_refine_ls_restrained_S_all 1.047
_refine_ls_R_factor_all 0.1279
_refine_ls_R_factor_gt 0.0714
_refine_ls_shift/su_max 0.000
_refine_ls_shift/su_mean 0.000
_refine_ls_structure_factor_coef Fsqd
_refine_ls_weighting_details 'w=1/[\s^2^(Fo^2^)+(0.1007P)^2^+0.7003P] where P=(Fo^2^+2Fc^2^)/3'
_refine_ls_weighting_scheme calc
_refine_ls_wR_factor_gt 0.1655
_refine_ls_wR_factor_ref 0.2210
_reflns_Friedel_coverage 0.812
_reflns_Friedel_fraction_full 0.882
_reflns_Friedel_fraction_max 0.857
_reflns_number_gt 3526
_reflns_number_total 6161
_reflns_threshold_expression 'I > 2\s(I)'
_cod_data_source_file c7ra04267a2.cif
_cod_data_source_block z-c
_cod_original_cell_volume 1725.63(14)
_cod_database_code 7228396
_shelx_space_group_comment
;
The symmetry employed for this shelxl refinement is uniquely defined
by the following loop, which should always be used as a source of
symmetry information in preference to the above space-group names.
They are only intended as comments.
;
_reflns_odcompleteness_completeness 99.75
_reflns_odcompleteness_iscentric 1
_reflns_odcompleteness_theta 66.97
_olex2_refinement_description
;
1. Fixed Uiso
 At 1.2 times of:
  All C(H) groups, All C(H,H) groups
 At 1.5 times of:
  All C(H,H,H) groups
2.a Ternary CH refined with riding coordinates:
 C2(H2), C3(H3), C4(H4), C7(H7), C8(H8), C9(H9), C10(H10), C20(H20), C21(H21),
 C22(H22), C25(H25), C26(H26), C27(H27), C28(H28)
2.b Secondary CH2 refined with riding coordinates:
 C6(H6A,H6B), C11(H11A,H11B), C24(H24A,H24B), C29(H29A,H29B)
2.c Idealised Me refined as rotating group:
 C13(H13A,H13B,H13C), C14(H14A,H14B,H14C), C16(H16A,H16B,H16C), C17(H17A,H17B,
 H17C), C18(H18A,H18B,H18C), C31(H31A,H31B,H31C), C32(H32A,H32B,H32C), C33(H33A,
 H33B,H33C), C34(H34A,H34B,H34C), C36(H36A,H36B,H36C)
;
_shelx_shelxl_version_number 2014/7
_olex2_submission_special_instructions 'No special instructions were received'
_oxdiff_exptl_absorpt_empirical_details
;
Empirical correction (ABSPACK) includes:
- Absorption correction using spherical harmonics
- Frame scaling
;
_oxdiff_exptl_absorpt_empirical_full_max 1.290
_oxdiff_exptl_absorpt_empirical_full_min 0.820

loop_
_space_group_symop_operation_xyz
'x, y, z'
'-x, y+1/2, -z'

loop_
_atom_site_label
_atom_site_type_symbol
_atom_site_fract_x
_atom_site_fract_y
_atom_site_fract_z
_atom_site_U_iso_or_equiv
_atom_site_adp_type
_atom_site_occupancy
_atom_site_site_symmetry_order
_atom_site_calc_flag
_atom_site_refinement_flags_posn
O1 O 0.8507(6) 0.1092(3) 0.6934(4) 0.0587(12) Uani 1 1 d .
O2 O 0.7832(6) 0.2514(3) 0.8793(5) 0.0656(14) Uani 1 1 d .
O3 O 0.9933(7) 0.1082(3) 1.0522(5) 0.0734(15) Uani 1 1 d .
O4 O 0.6053(7) 0.1937(3) 0.5210(5) 0.0691(15) Uani 1 1 d .
O5 O 0.4873(9) 0.3020(4) 0.4939(6) 0.098(2) Uani 1 1 d .
C1 C 0.8596(9) 0.1794(4) 0.6445(6) 0.0583(19) Uani 1 1 d .
C2 C 1.0071(9) 0.2155(4) 0.7224(7) 0.062(2) Uani 1 1 d .
H2 H 0.9990 0.2680 0.7267 0.074 Uiso 1 1 calc R
C3 C 1.0192(8) 0.1788(4) 0.8403(6) 0.0575(19) Uani 1 1 d .
H3 H 1.1326 0.1649 0.8689 0.069 Uiso 1 1 calc R
C4 C 0.9349(10) 0.2192(4) 0.9343(7) 0.065(2) Uani 1 1 d .
H4 H 1.0075 0.2532 0.9810 0.078 Uiso 1 1 calc R
C5 C 0.6645(9) 0.1924(4) 0.8561(7) 0.0584(18) Uani 1 1 d .
C6 C 0.5883(9) 0.1943(5) 0.7290(6) 0.0591(18) Uani 1 1 d .
H6A H 0.4956 0.2272 0.7237 0.071 Uiso 1 1 calc R
H6B H 0.5441 0.1467 0.7093 0.071 Uiso 1 1 calc R
C7 C 0.6955(9) 0.2157(4) 0.6346(7) 0.0601(19) Uani 1 1 d .
H7 H 0.7108 0.2681 0.6356 0.072 Uiso 1 1 calc R
C8 C 0.8725(10) 0.1582(4) 1.0061(7) 0.063(2) Uani 1 1 d .
H8 H 0.8040 0.1753 1.0650 0.075 Uiso 1 1 calc R
C9 C 0.7701(9) 0.1256(4) 0.8971(6) 0.0561(18) Uani 1 1 d .
H9 H 0.7062 0.0828 0.9132 0.067 Uiso 1 1 calc R
C10 C 0.9034(9) 0.1121(4) 0.8176(6) 0.0547(17) Uani 1 1 d .
H10 H 0.9641 0.0680 0.8423 0.066 Uiso 1 1 calc R
C11 C 1.1219(10) 0.1882(6) 0.6308(7) 0.076(2) Uani 1 1 d .
H11A H 1.1970 0.2246 0.6080 0.091 Uiso 1 1 calc R
H11B H 1.1801 0.1440 0.6539 0.091 Uiso 1 1 calc R
C12 C 0.9659(10) 0.1769(5) 0.5389(7) 0.070(2) Uani 1 1 d .
C13 C 0.9574(13) 0.1083(6) 0.4693(8) 0.092(3) Uani 1 1 d .
H13A H 0.8520 0.1049 0.4226 0.139 Uiso 1 1 calc GR
H13B H 0.9719 0.0679 0.5220 0.139 Uiso 1 1 calc GR
H13C H 1.0430 0.1081 0.4187 0.139 Uiso 1 1 calc GR
C14 C 0.9419(13) 0.2437(6) 0.4587(9) 0.096(3) Uani 1 1 d .
H14A H 0.9396 0.2862 0.5062 0.144 Uiso 1 1 calc GR
H14B H 0.8397 0.2395 0.4083 0.144 Uiso 1 1 calc GR
H14C H 1.0314 0.2470 0.4118 0.144 Uiso 1 1 calc GR
C15 C 0.5088(11) 0.2416(6) 0.4600(8) 0.077(2) Uani 1 1 d .
C16 C 0.4281(13) 0.2107(6) 0.3488(8) 0.098(3) Uani 1 1 d .
H16A H 0.3674 0.1684 0.3655 0.146 Uiso 1 1 calc GR
H16B H 0.5104 0.1981 0.2992 0.146 Uiso 1 1 calc GR
H16C H 0.3541 0.2456 0.3096 0.146 Uiso 1 1 calc GR
C17 C 0.5225(10) 0.2024(5) 0.9325(8) 0.075(2) Uani 1 1 d .
H17A H 0.4672 0.2472 0.9126 0.112 Uiso 1 1 calc GR
H17B H 0.5665 0.2029 1.0140 0.112 Uiso 1 1 calc GR
H17C H 0.4456 0.1634 0.9183 0.112 Uiso 1 1 calc GR
C18 C 1.1012(13) 0.1382(6) 1.1462(9) 0.103(3) Uani 1 1 d .
H18A H 1.1583 0.1002 1.1908 0.154 Uiso 1 1 calc GR
H18B H 1.0384 0.1657 1.1963 0.154 Uiso 1 1 calc GR
H18C H 1.1796 0.1691 1.1150 0.154 Uiso 1 1 calc GR
O6 O 0.5041(6) 0.0140(3) 1.0042(4) 0.0580(12) Uani 1 1 d .
O7 O 0.6458(7) -0.1197(3) 1.2073(6) 0.0777(16) Uani 1 1 d .
O8 O 0.4821(9) 0.0306(4) 1.3616(6) 0.095(2) Uani 1 1 d .
O9 O 0.6962(7) -0.0705(3) 0.8420(5) 0.0690(14) Uani 1 1 d .
O10 O 0.8384(8) -0.1721(4) 0.8271(6) 0.0854(18) Uani 1 1 d .
C19 C 0.4825(9) -0.0593(4) 0.9623(7) 0.0607(19) Uani 1 1 d .
C20 C 0.3640(10) -0.0915(5) 1.0461(8) 0.069(2) Uani 1 1 d .
H20 H 0.3746 -0.1438 1.0560 0.082 Uiso 1 1 calc R
C21 C 0.3921(11) -0.0506(5) 1.1600(7) 0.070(2) Uani 1 1 d .
H21 H 0.2881 -0.0366 1.1882 0.084 Uiso 1 1 calc R
C22 C 0.5100(12) -0.0857(5) 1.2567(9) 0.079(3) Uani 1 1 d .
H22 H 0.4551 -0.1175 1.3082 0.095 Uiso 1 1 calc R
C23 C 0.7529(10) -0.0608(5) 1.1761(7) 0.069(2) Uani 1 1 d .
C24 C 0.7861(9) -0.0680(4) 1.0481(7) 0.063(2) Uani 1 1 d .
H24A H 0.8247 -0.0217 1.0236 0.076 Uiso 1 1 calc R
H24B H 0.8762 -0.1018 1.0461 0.076 Uiso 1 1 calc R
C25 C 0.6477(10) -0.0919(4) 0.9568(7) 0.064(2) Uani 1 1 d .
H25 H 0.6381 -0.1444 0.9594 0.077 Uiso 1 1 calc R
C26 C 0.4940(10) 0.0161(5) 1.1288(7) 0.065(2) Uani 1 1 d .
H26 H 0.4392 0.0605 1.1493 0.078 Uiso 1 1 calc R
C27 C 0.6567(10) 0.0070(4) 1.2076(7) 0.064(2) Uani 1 1 d .
H27 H 0.7236 0.0509 1.2174 0.077 Uiso 1 1 calc R
C28 C 0.5941(13) -0.0198(5) 1.3208(8) 0.079(3) Uani 1 1 d .
H28 H 0.6836 -0.0332 1.3816 0.095 Uiso 1 1 calc R
C29 C 0.2198(10) -0.0690(5) 0.9537(8) 0.078(2) Uani 1 1 d .
H29A H 0.1690 -0.0237 0.9718 0.094 Uiso 1 1 calc R
H29B H 0.1372 -0.1062 0.9367 0.094 Uiso 1 1 calc R
C30 C 0.3386(10) -0.0620(5) 0.8590(7) 0.069(2) Uani 1 1 d .
C31 C 0.3406(12) -0.1319(6) 0.7876(9) 0.092(3) Uani 1 1 d .
H31A H 0.4261 -0.1293 0.7371 0.139 Uiso 1 1 calc GR
H31B H 0.2360 -0.1381 0.7409 0.139 Uiso 1 1 calc GR
H31C H 0.3610 -0.1720 0.8402 0.139 Uiso 1 1 calc GR
C32 C 0.3209(12) 0.0031(5) 0.7782(8) 0.084(3) Uani 1 1 d .
H32A H 0.4119 0.0048 0.7325 0.126 Uiso 1 1 calc GR
H32B H 0.3198 0.0462 0.8244 0.126 Uiso 1 1 calc GR
H32C H 0.2196 -0.0004 0.7266 0.126 Uiso 1 1 calc GR
C33 C 0.4353(18) 0.0121(8) 1.4750(9) 0.134(5) Uani 1 1 d .
H33A H 0.5321 0.0094 1.5313 0.201 Uiso 1 1 calc GR
H33B H 0.3804 -0.0337 1.4703 0.201 Uiso 1 1 calc GR
H33C H 0.3624 0.0483 1.4991 0.201 Uiso 1 1 calc GR
C34 C 0.9190(12) -0.0651(5) 1.2523(9) 0.089(3) Uani 1 1 d .
H34A H 0.9023 -0.0621 1.3337 0.134 Uiso 1 1 calc GR
H34B H 0.9876 -0.0259 1.2331 0.134 Uiso 1 1 calc GR
H34C H 0.9715 -0.1100 1.2380 0.134 Uiso 1 1 calc GR
C35 C 0.7906(9) -0.1159(5) 0.7874(8) 0.070(2) Uani 1 1 d .
C36 C 0.8251(12) -0.0856(6) 0.6710(8) 0.082(3) Uani 1 1 d .
H36A H 0.8226 -0.0340 0.6741 0.124 Uiso 1 1 calc GR
H36B H 0.7428 -0.1023 0.6103 0.124 Uiso 1 1 calc GR
H36C H 0.9319 -0.1013 0.6545 0.124 Uiso 1 1 calc GR

loop_
_atom_site_aniso_label
_atom_site_aniso_U_11
_atom_site_aniso_U_22
_atom_site_aniso_U_33
_atom_site_aniso_U_23
_atom_site_aniso_U_13
_atom_site_aniso_U_12
O1 0.063(3) 0.044(3) 0.066(3) -0.001(2) -0.006(2) -0.002(2)
O2 0.057(3) 0.044(3) 0.093(4) 0.000(3) -0.002(3) 0.002(2)
O3 0.071(4) 0.066(4) 0.079(3) 0.000(3) -0.011(3) 0.007(3)
O4 0.075(4) 0.052(3) 0.074(3) -0.002(3) -0.014(3) 0.003(3)
O5 0.118(6) 0.072(5) 0.096(4) -0.003(4) -0.019(4) 0.033(4)
C1 0.055(4) 0.048(5) 0.069(4) 0.002(4) -0.002(4) -0.002(3)
C2 0.051(4) 0.052(5) 0.081(5) 0.007(4) -0.002(4) -0.001(3)
C3 0.043(4) 0.058(5) 0.068(4) -0.001(4) -0.009(3) 0.000(3)
C4 0.062(5) 0.053(5) 0.075(5) -0.009(4) -0.010(4) -0.006(4)
C5 0.047(4) 0.048(5) 0.079(5) -0.009(4) 0.004(4) 0.001(3)
C6 0.053(4) 0.055(5) 0.067(4) 0.004(4) -0.002(4) 0.003(4)
C7 0.048(4) 0.048(5) 0.080(5) 0.003(4) -0.007(4) -0.003(3)
C8 0.063(5) 0.052(5) 0.072(4) -0.006(4) 0.002(4) 0.001(4)
C9 0.051(4) 0.038(4) 0.078(4) 0.002(4) 0.001(4) -0.004(3)
C10 0.054(4) 0.046(4) 0.061(4) 0.001(3) -0.003(3) 0.005(3)
C11 0.056(5) 0.086(7) 0.087(5) 0.006(5) 0.013(4) -0.004(4)
C12 0.068(5) 0.066(6) 0.077(5) 0.010(4) 0.018(4) 0.006(4)
C13 0.101(7) 0.089(8) 0.089(6) 0.002(6) 0.019(5) 0.006(6)
C14 0.094(7) 0.102(8) 0.091(6) 0.037(6) 0.011(6) -0.004(6)
C15 0.069(6) 0.072(7) 0.084(6) 0.010(5) -0.010(5) 0.007(5)
C16 0.101(7) 0.090(8) 0.090(6) -0.003(6) -0.033(6) 0.010(6)
C17 0.060(5) 0.075(6) 0.091(6) -0.001(5) 0.012(4) 0.002(4)
C18 0.098(8) 0.097(8) 0.105(7) -0.012(6) -0.025(6) 0.004(6)
O6 0.057(3) 0.046(3) 0.072(3) 0.009(2) 0.013(2) 0.001(2)
O7 0.081(4) 0.052(4) 0.102(4) 0.013(3) 0.019(3) 0.002(3)
O8 0.118(5) 0.087(5) 0.086(4) 0.005(3) 0.029(4) 0.025(4)
O9 0.067(3) 0.058(4) 0.086(3) 0.007(3) 0.026(3) 0.006(3)
O10 0.087(4) 0.068(4) 0.101(4) -0.009(4) 0.009(4) 0.024(4)
C19 0.057(5) 0.038(4) 0.089(5) 0.004(4) 0.017(4) 0.000(3)
C20 0.058(5) 0.051(5) 0.099(6) 0.003(4) 0.020(5) -0.004(4)
C21 0.070(5) 0.062(6) 0.082(5) 0.001(4) 0.028(4) 0.004(4)
C22 0.078(6) 0.064(6) 0.100(6) 0.025(5) 0.028(5) 0.002(5)
C23 0.060(5) 0.063(6) 0.084(5) 0.005(4) 0.004(4) 0.001(4)
C24 0.049(4) 0.057(5) 0.085(5) 0.006(4) 0.015(4) 0.004(4)
C25 0.060(5) 0.051(5) 0.087(5) 0.008(4) 0.028(4) 0.004(4)
C26 0.070(5) 0.057(5) 0.070(4) 0.007(4) 0.017(4) 0.008(4)
C27 0.071(5) 0.044(5) 0.078(5) 0.001(4) 0.012(4) -0.001(4)
C28 0.091(7) 0.066(6) 0.081(5) 0.005(5) 0.011(5) 0.014(5)
C29 0.054(5) 0.077(7) 0.104(6) -0.003(5) 0.014(5) -0.008(4)
C30 0.060(5) 0.060(6) 0.087(5) -0.002(4) 0.011(4) 0.003(4)
C31 0.080(6) 0.082(7) 0.111(7) -0.020(6) -0.004(6) -0.002(5)
C32 0.080(6) 0.079(7) 0.091(6) 0.006(5) 0.000(5) 0.002(5)
C33 0.183(13) 0.142(11) 0.092(7) 0.030(8) 0.073(8) 0.047(10)
C34 0.088(7) 0.074(7) 0.102(7) 0.004(5) -0.003(6) 0.010(5)
C35 0.047(4) 0.070(6) 0.093(6) -0.012(5) 0.009(4) 0.005(4)
C36 0.082(6) 0.086(7) 0.083(5) -0.005(5) 0.026(5) 0.008(5)

loop_
_atom_type_symbol
_atom_type_description
_atom_type_scat_dispersion_real
_atom_type_scat_dispersion_imag
_atom_type_scat_source
C C 0.0181 0.0091 'International Tables Vol C Tables 4.2.6.8 and 6.1.1.4'
H H 0.0000 0.0000 'International Tables Vol C Tables 4.2.6.8 and 6.1.1.4'
O O 0.0492 0.0322 'International Tables Vol C Tables 4.2.6.8 and 6.1.1.4'

loop_
_geom_angle_atom_site_label_1
_geom_angle_atom_site_label_2
_geom_angle_atom_site_label_3
_geom_angle
C1 O1 C10 109.4(5)
C4 O2 C5 106.5(5)
C8 O3 C18 111.7(7)
C15 O4 C7 118.7(7)
O1 C1 C2 103.9(6)
O1 C1 C7 110.8(6)
O1 C1 C12 109.5(6)
C2 C1 C12 89.6(6)
C7 C1 C2 118.4(7)
C7 C1 C12 121.9(6)
C1 C2 H2 113.8
C1 C2 C11 87.8(6)
C3 C2 C1 106.4(6)
C3 C2 H2 113.8
C3 C2 C11 118.2(7)
C11 C2 H2 113.8
C2 C3 H3 112.2
C2 C3 C4 114.8(7)
C2 C3 C10 103.6(5)
C4 C3 H3 112.2
C4 C3 C10 101.0(6)
C10 C3 H3 112.2
O2 C4 C3 109.1(6)
O2 C4 H4 113.8
O2 C4 C8 102.6(6)
C3 C4 H4 113.8
C8 C4 C3 102.7(6)
C8 C4 H4 113.8
O2 C5 C6 110.2(6)
O2 C5 C9 102.1(5)
O2 C5 C17 109.4(6)
C6 C5 C9 117.3(6)
C6 C5 C17 107.0(6)
C17 C5 C9 110.6(7)
C5 C6 H6A 107.6
C5 C6 H6B 107.6
C5 C6 C7 118.9(6)
H6A C6 H6B 107.0
C7 C6 H6A 107.6
C7 C6 H6B 107.6
O4 C7 C1 107.0(6)
O4 C7 C6 106.5(6)
O4 C7 H7 109.5
C1 C7 C6 114.6(6)
C1 C7 H7 109.5
C6 C7 H7 109.5
O3 C8 C4 115.3(7)
O3 C8 H8 112.7
O3 C8 C9 109.5(6)
C4 C8 H8 112.7
C4 C8 C9 92.2(6)
C9 C8 H8 112.7
C5 C9 H9 114.5
C8 C9 C5 99.2(6)
C8 C9 H9 114.5
C10 C9 C5 111.3(6)
C10 C9 C8 101.1(6)
C10 C9 H9 114.5
O1 C10 C3 107.3(6)
O1 C10 C9 116.6(6)
O1 C10 H10 109.7
C3 C10 H10 109.7
C9 C10 C3 103.4(6)
C9 C10 H10 109.7
C2 C11 H11A 113.7
C2 C11 H11B 113.7
H11A C11 H11B 111.0
C12 C11 C2 89.4(6)
C12 C11 H11A 113.7
C12 C11 H11B 113.7
C11 C12 C1 87.6(6)
C13 C12 C1 116.2(7)
C13 C12 C11 117.0(8)
C13 C12 C14 111.8(8)
C14 C12 C1 113.0(7)
C14 C12 C11 109.1(8)
C12 C13 H13A 109.5
C12 C13 H13B 109.5
C12 C13 H13C 109.5
H13A C13 H13B 109.5
H13A C13 H13C 109.5
H13B C13 H13C 109.5
C12 C14 H14A 109.5
C12 C14 H14B 109.5
C12 C14 H14C 109.5
H14A C14 H14B 109.5
H14A C14 H14C 109.5
H14B C14 H14C 109.5
O4 C15 C16 111.6(9)
O5 C15 O4 123.5(8)
O5 C15 C16 124.8(8)
C15 C16 H16A 109.5
C15 C16 H16B 109.5
C15 C16 H16C 109.5
H16A C16 H16B 109.5
H16A C16 H16C 109.5
H16B C16 H16C 109.5
C5 C17 H17A 109.5
C5 C17 H17B 109.5
C5 C17 H17C 109.5
H17A C17 H17B 109.5
H17A C17 H17C 109.5
H17B C17 H17C 109.5
O3 C18 H18A 109.5
O3 C18 H18B 109.5
O3 C18 H18C 109.5
H18A C18 H18B 109.5
H18A C18 H18C 109.5
H18B C18 H18C 109.5
C26 O6 C19 109.6(6)
C22 O7 C23 106.1(6)
C28 O8 C33 112.9(8)
C35 O9 C25 118.4(6)
O6 C19 C20 102.5(6)
O6 C19 C25 108.7(6)
O6 C19 C30 109.3(6)
C20 C19 C30 89.3(6)
C25 C19 C20 120.2(6)
C25 C19 C30 124.0(7)
C19 C20 H20 113.4
C21 C20 C19 107.4(7)
C21 C20 H20 113.4
C21 C20 C29 118.9(7)
C29 C20 C19 87.3(6)
C29 C20 H20 113.4
C20 C21 H21 111.8
C20 C21 C22 115.6(8)
C20 C21 C26 103.5(6)
C22 C21 H21 111.8
C22 C21 C26 101.4(7)
C26 C21 H21 111.8
O7 C22 C21 110.4(7)
O7 C22 H22 113.6
O7 C22 C28 102.2(7)
C21 C22 H22 113.6
C21 C22 C28 102.3(7)
C28 C22 H22 113.6
O7 C23 C24 110.3(7)
O7 C23 C27 102.4(6)
O7 C23 C34 109.7(7)
C24 C23 C27 116.6(7)
C34 C23 C24 107.3(7)
C34 C23 C27 110.5(7)
C23 C24 H24A 107.5
C23 C24 H24B 107.5
H24A C24 H24B 107.0
C25 C24 C23 119.1(6)
C25 C24 H24A 107.5
C25 C24 H24B 107.5
O9 C25 C19 105.7(6)
O9 C25 C24 106.3(6)
O9 C25 H25 109.1
C19 C25 C24 117.3(7)
C19 C25 H25 109.1
C24 C25 H25 109.1
O6 C26 C21 107.6(6)
O6 C26 H26 110.0
O6 C26 C27 115.8(6)
C21 C26 H26 110.0
C27 C26 C21 103.2(6)
C27 C26 H26 110.0
C23 C27 H27 114.3
C26 C27 C23 112.4(7)
C26 C27 H27 114.3
C26 C27 C28 100.5(6)
C28 C27 C23 99.4(7)
C28 C27 H27 114.3
O8 C28 C22 114.1(8)
O8 C28 C27 110.9(7)
O8 C28 H28 112.8
C22 C28 H28 112.8
C27 C28 C22 91.7(7)
C27 C28 H28 112.8
C20 C29 H29A 113.5
C20 C29 H29B 113.5
C20 C29 C30 90.7(6)
H29A C29 H29B 110.8
C30 C29 H29A 113.5
C30 C29 H29B 113.5
C29 C30 C19 87.1(6)
C31 C30 C19 112.0(7)
C31 C30 C29 110.5(8)
C32 C30 C19 116.4(7)
C32 C30 C29 118.2(7)
C32 C30 C31 110.8(8)
C30 C31 H31A 109.5
C30 C31 H31B 109.5
C30 C31 H31C 109.5
H31A C31 H31B 109.5
H31A C31 H31C 109.5
H31B C31 H31C 109.5
C30 C32 H32A 109.5
C30 C32 H32B 109.5
C30 C32 H32C 109.5
H32A C32 H32B 109.5
H32A C32 H32C 109.5
H32B C32 H32C 109.5
O8 C33 H33A 109.5
O8 C33 H33B 109.5
O8 C33 H33C 109.5
H33A C33 H33B 109.5
H33A C33 H33C 109.5
H33B C33 H33C 109.5
C23 C34 H34A 109.5
C23 C34 H34B 109.5
C23 C34 H34C 109.5
H34A C34 H34B 109.5
H34A C34 H34C 109.5
H34B C34 H34C 109.5
O9 C35 C36 110.9(8)
O10 C35 O9 123.6(9)
O10 C35 C36 125.5(8)
C35 C36 H36A 109.5
C35 C36 H36B 109.5
C35 C36 H36C 109.5
H36A C36 H36B 109.5
H36A C36 H36C 109.5
H36B C36 H36C 109.5

loop_
_geom_bond_atom_site_label_1
_geom_bond_atom_site_label_2
_geom_bond_distance
O1 C1 1.424(9)
O1 C10 1.438(8)
O2 C4 1.450(9)
O2 C5 1.466(9)
O3 C8 1.410(9)
O3 C18 1.421(11)
O4 C7 1.475(9)
O4 C15 1.330(10)
O5 C15 1.206(11)
C1 C2 1.562(10)
C1 C7 1.492(10)
C1 C12 1.572(11)
C2 H2 0.9800
C2 C3 1.505(10)
C2 C11 1.572(12)
C3 H3 0.9800
C3 C4 1.541(11)
C3 C10 1.562(10)
C4 H4 0.9800
C4 C8 1.524(11)
C5 C6 1.514(10)
C5 C9 1.553(10)
C5 C17 1.546(11)
C6 H6A 0.9700
C6 H6B 0.9700
C6 C7 1.523(11)
C7 H7 0.9800
C8 H8 0.9800
C8 C9 1.541(10)
C9 H9 0.9800
C9 C10 1.522(10)
C10 H10 0.9800
C11 H11A 0.9700
C11 H11B 0.9700
C11 C12 1.568(12)
C12 C13 1.500(14)
C12 C14 1.543(12)
C13 H13A 0.9600
C13 H13B 0.9600
C13 H13C 0.9600
C14 H14A 0.9600
C14 H14B 0.9600
C14 H14C 0.9600
C15 C16 1.478(13)
C16 H16A 0.9600
C16 H16B 0.9600
C16 H16C 0.9600
C17 H17A 0.9600
C17 H17B 0.9600
C17 H17C 0.9600
C18 H18A 0.9600
C18 H18B 0.9600
C18 H18C 0.9600
O6 C19 1.448(9)
O6 C26 1.439(9)
O7 C22 1.448(11)
O7 C23 1.471(10)
O8 C28 1.426(11)
O8 C33 1.438(11)
O9 C25 1.472(9)
O9 C35 1.347(10)
O10 C35 1.185(10)
C19 C20 1.562(11)
C19 C25 1.487(11)
C19 C30 1.566(11)
C20 H20 0.9800
C20 C21 1.504(12)
C20 C29 1.545(12)
C21 H21 0.9800
C21 C22 1.524(13)
C21 C26 1.558(12)
C22 H22 0.9800
C22 C28 1.547(13)
C23 C24 1.528(11)
C23 C27 1.551(11)
C23 C34 1.525(12)
C24 H24A 0.9700
C24 H24B 0.9700
C24 C25 1.512(11)
C25 H25 0.9800
C26 H26 0.9800
C26 C27 1.525(11)
C27 H27 0.9800
C27 C28 1.532(11)
C28 H28 0.9800
C29 H29A 0.9700
C29 H29B 0.9700
C29 C30 1.545(11)
C30 C31 1.535(13)
C30 C32 1.519(12)
C31 H31A 0.9600
C31 H31B 0.9600
C31 H31C 0.9600
C32 H32A 0.9600
C32 H32B 0.9600
C32 H32C 0.9600
C33 H33A 0.9600
C33 H33B 0.9600
C33 H33C 0.9600
C34 H34A 0.9600
C34 H34B 0.9600
C34 H34C 0.9600
C35 C36 1.504(13)
C36 H36A 0.9600
C36 H36B 0.9600
C36 H36C 0.9600

loop_
_geom_torsion_atom_site_label_1
_geom_torsion_atom_site_label_2
_geom_torsion_atom_site_label_3
_geom_torsion_atom_site_label_4
_geom_torsion
O1 C1 C2 C3 -26.5(8)
O1 C1 C2 C11 92.3(7)
O1 C1 C7 O4 -86.5(7)
O1 C1 C7 C6 31.3(9)
O1 C1 C12 C11 -86.9(7)
O1 C1 C12 C13 32.1(9)
O1 C1 C12 C14 163.3(7)
O2 C4 C8 O3 168.4(6)
O2 C4 C8 C9 55.6(6)
O2 C5 C6 C7 36.9(9)
O2 C5 C9 C8 38.3(7)
O2 C5 C9 C10 -67.5(7)
O3 C8 C9 C5 -173.7(6)
O3 C8 C9 C10 -59.7(7)
C1 O1 C10 C3 -24.7(7)
C1 O1 C10 C9 90.6(7)
C1 C2 C3 C4 -97.3(7)
C1 C2 C3 C10 11.9(7)
C1 C2 C11 C12 17.7(6)
C2 C1 C7 O4 153.7(6)
C2 C1 C7 C6 -88.5(8)
C2 C1 C12 C11 17.7(6)
C2 C1 C12 C13 136.7(8)
C2 C1 C12 C14 -92.0(8)
C2 C3 C4 O2 38.1(8)
C2 C3 C4 C8 146.5(6)
C2 C3 C10 O1 6.5(7)
C2 C3 C10 C9 -117.2(6)
C2 C11 C12 C1 -17.6(6)
C2 C11 C12 C13 -135.9(8)
C2 C11 C12 C14 96.0(8)
C3 C2 C11 C12 125.2(7)
C3 C4 C8 O3 55.1(8)
C3 C4 C8 C9 -57.7(6)
C4 O2 C5 C6 -128.5(6)
C4 O2 C5 C9 -3.1(7)
C4 O2 C5 C17 114.1(7)
C4 C3 C10 O1 125.7(6)
C4 C3 C10 C9 1.9(7)
C4 C8 C9 C5 -55.8(6)
C4 C8 C9 C10 58.2(6)
C5 O2 C4 C3 74.5(7)
C5 O2 C4 C8 -34.0(7)
C5 C6 C7 O4 164.7(7)
C5 C6 C7 C1 46.7(10)
C5 C9 C10 O1 -51.1(8)
C5 C9 C10 C3 66.3(7)
C6 C5 C9 C8 158.9(6)
C6 C5 C9 C10 53.1(8)
C7 O4 C15 O5 -2.0(13)
C7 O4 C15 C16 179.9(8)
C7 C1 C2 C3 96.9(8)
C7 C1 C2 C11 -144.3(7)
C7 C1 C12 C11 141.5(8)
C7 C1 C12 C13 -99.5(10)
C7 C1 C12 C14 31.7(11)
C8 C9 C10 O1 -155.7(6)
C8 C9 C10 C3 -38.2(7)
C9 C5 C6 C7 -79.3(9)
C10 O1 C1 C2 31.5(7)
C10 O1 C1 C7 -96.6(7)
C10 O1 C1 C12 126.1(6)
C10 C3 C4 O2 -72.6(7)
C10 C3 C4 C8 35.7(7)
C11 C2 C3 C4 166.2(7)
C11 C2 C3 C10 -84.6(8)
C12 C1 C2 C3 -136.5(6)
C12 C1 C2 C11 -17.7(6)
C12 C1 C7 O4 44.6(9)
C12 C1 C7 C6 162.4(7)
C15 O4 C7 C1 -143.3(7)
C15 O4 C7 C6 93.8(8)
C17 C5 C6 C7 155.8(7)
C17 C5 C9 C8 -78.1(7)
C17 C5 C9 C10 176.2(6)
C18 O3 C8 C4 72.1(9)
C18 O3 C8 C9 174.4(7)
O6 C19 C20 C21 -27.4(8)
O6 C19 C20 C29 92.0(7)
O6 C19 C25 O9 -85.0(7)
O6 C19 C25 C24 33.2(9)
O6 C19 C30 C29 -85.4(7)
O6 C19 C30 C31 163.6(7)
O6 C19 C30 C32 34.8(9)
O6 C26 C27 C23 -52.2(9)
O6 C26 C27 C28 -157.0(7)
O7 C22 C28 O8 170.0(7)
O7 C22 C28 C27 56.2(7)
O7 C23 C24 C25 39.2(10)
O7 C23 C27 C26 -66.7(8)
O7 C23 C27 C28 38.9(7)
C19 O6 C26 C21 -24.1(8)
C19 O6 C26 C27 90.7(7)
C19 C20 C21 C22 -96.5(8)
C19 C20 C21 C26 13.5(8)
C19 C20 C29 C30 17.9(6)
C20 C19 C25 O9 157.5(7)
C20 C19 C25 C24 -84.2(9)
C20 C19 C30 C29 17.6(6)
C20 C19 C30 C31 -93.4(8)
C20 C19 C30 C32 137.8(8)
C20 C21 C22 O7 38.1(10)
C20 C21 C22 C28 146.3(7)
C20 C21 C26 O6 5.4(8)
C20 C21 C26 C27 -117.5(7)
C20 C29 C30 C19 -17.8(6)
C20 C29 C30 C31 94.6(8)
C20 C29 C30 C32 -136.3(8)
C21 C20 C29 C30 126.2(8)
C21 C22 C28 O8 55.6(9)
C21 C22 C28 C27 -58.2(8)
C21 C26 C27 C23 65.0(8)
C21 C26 C27 C28 -39.8(8)
C22 O7 C23 C24 -127.5(7)
C22 O7 C23 C27 -2.7(8)
C22 O7 C23 C34 114.6(8)
C22 C21 C26 O6 125.5(7)
C22 C21 C26 C27 2.6(8)
C23 O7 C22 C21 74.0(9)
C23 O7 C22 C28 -34.3(8)
C23 C24 C25 O9 161.2(7)
C23 C24 C25 C19 43.3(10)
C23 C27 C28 O8 -172.8(7)
C23 C27 C28 C22 -56.1(7)
C24 C23 C27 C26 53.8(9)
C24 C23 C27 C28 159.3(7)
C25 O9 C35 O10 -0.7(12)
C25 O9 C35 C36 179.1(7)
C25 C19 C20 C21 93.2(9)
C25 C19 C20 C29 -147.3(8)
C25 C19 C30 C29 144.3(8)
C25 C19 C30 C31 33.3(11)
C25 C19 C30 C32 -95.5(9)
C26 O6 C19 C20 31.5(7)
C26 O6 C19 C25 -96.7(7)
C26 O6 C19 C30 125.2(6)
C26 C21 C22 O7 -73.0(9)
C26 C21 C22 C28 35.2(8)
C26 C27 C28 O8 -57.7(9)
C26 C27 C28 C22 59.0(7)
C27 C23 C24 C25 -76.9(10)
C29 C20 C21 C22 166.9(8)
C29 C20 C21 C26 -83.2(8)
C30 C19 C20 C21 -137.0(7)
C30 C19 C20 C29 -17.6(6)
C30 C19 C25 O9 45.5(9)
C30 C19 C25 C24 163.7(7)
C33 O8 C28 C22 85.2(11)
C33 O8 C28 C27 -172.9(9)
C34 C23 C24 C25 158.6(8)
C34 C23 C27 C26 176.6(7)
C34 C23 C27 C28 -77.9(8)
C35 O9 C25 C19 -148.1(7)
C35 O9 C25 C24 86.5(8)
